data_4300932
loop_
_publ_author_name
'Dohyun Moon'
'Myoung Soo Lah'

_publ_contact_author
; 

     Myoung Soo Lah

     Department of Chemistry

     College of Science and Technology, Hanyang University

     1271 Sa-1-dong, Ansan, Kyunggi-do 426-791, Korea

;
_publ_contact_author_email mslah@hanyang.ac.kr
_publ_contact_author_fax '82 (31) 407 3863'
_publ_contact_author_phone '82 (31) 400 5496'
_publ_section_title
;

Size and Shape Selectivity of Host Networks Built Based on Tunable

Secondary Building Units

;
_journal_name_full 'Inorganic Chemistry'
_journal_page_first 1934
_journal_page_last 1940
_journal_paper_doi 10.1021/ic0486872
_journal_volume 44
_journal_year 2005
_chemical_formula_sum 'C144 H170.67 Mn8 N24 O26.67'
_chemical_formula_weight 3103.90
_chemical_name_systematic
; 

 ? 

;
_space_group_IT_number 88
_symmetry_cell_setting tetragonal
_symmetry_space_group_name_Hall '-I 4ad'
_symmetry_space_group_name_H-M 'I 41/a :2'
_atom_sites_solution_hydrogens geom
_atom_sites_solution_primary direct
_atom_sites_solution_secondary difmap
_audit_creation_method SHELXL-97
_cell_angle_alpha 90.00
_cell_angle_beta 90.00
_cell_angle_gamma 90.00
_cell_formula_units_Z 6
_cell_length_a 40.669(5)
_cell_length_b 40.669(5)
_cell_length_c 17.351(3)
_cell_measurement_reflns_used 1024
_cell_measurement_temperature 173(2)
_cell_measurement_theta_max 28.36
_cell_measurement_theta_min 1.00
_cell_volume 28698(7)
_computing_cell_refinement 'Bruker SAINT'
_computing_data_collection 'Bruker SMART'
_computing_data_reduction 'Bruker SAINT'
_computing_molecular_graphics ORTEP3
_computing_publication_material WinGX
_computing_structure_refinement 'Bruker SHELXTL'
_computing_structure_solution 'Bruker SHELXTL'
_diffrn_ambient_temperature 173(2)
_diffrn_measured_fraction_theta_full 0.965
_diffrn_measured_fraction_theta_max 0.965
_diffrn_measurement_device_type 'CCD area detector'
_diffrn_measurement_method 'phi and omega scans'
_diffrn_radiation_monochromator graphite
_diffrn_radiation_source 'fine-focus sealed tube'
_diffrn_radiation_type MoK\a
_diffrn_radiation_wavelength 0.71073
_diffrn_reflns_av_R_equivalents 0.1035
_diffrn_reflns_av_sigmaI/netI 0.1262
_diffrn_reflns_limit_h_max 52
_diffrn_reflns_limit_h_min -54
_diffrn_reflns_limit_k_max 45
_diffrn_reflns_limit_k_min -54
_diffrn_reflns_limit_l_max 23
_diffrn_reflns_limit_l_min -21
_diffrn_reflns_number 87705
_diffrn_reflns_theta_full 28.36
_diffrn_reflns_theta_max 28.36
_diffrn_reflns_theta_min 1.00
_diffrn_standards_decay_% <2.0
_exptl_absorpt_coefficient_mu 0.570
_exptl_absorpt_correction_T_max 0.8945
_exptl_absorpt_correction_T_min 0.8211
_exptl_absorpt_correction_type multi-scan
_exptl_absorpt_process_details 'Bruker SADABS'
_exptl_crystal_colour 'dark brown'
_exptl_crystal_density_diffrn 1.078
_exptl_crystal_density_method 'not measured'
_exptl_crystal_description prism
_exptl_crystal_F_000 9696
_exptl_crystal_size_max 0.36
_exptl_crystal_size_mid 0.30
_exptl_crystal_size_min 0.20
_refine_diff_density_max 0.569
_refine_diff_density_min -0.243
_refine_diff_density_rms 0.069
_refine_ls_extinction_method none
_refine_ls_goodness_of_fit_ref 0.831
_refine_ls_hydrogen_treatment mixed
_refine_ls_matrix_type full
_refine_ls_number_parameters 690
_refine_ls_number_reflns 17323
_refine_ls_number_restraints 0
_refine_ls_restrained_S_all 0.831
_refine_ls_R_factor_all 0.1553
_refine_ls_R_factor_gt 0.0651
_refine_ls_shift/su_max 0.113
_refine_ls_shift/su_mean 0.003
_refine_ls_structure_factor_coef Fsqd
_refine_ls_weighting_details 'calc w=1/[\s^2^(Fo^2^)+(0.0747P)^2^+0.0000P] where P=(Fo^2^+2Fc^2^)/3'
_refine_ls_weighting_scheme calc
_refine_ls_wR_factor_gt 0.1314
_refine_ls_wR_factor_ref 0.1546
_reflns_number_gt 7427
_reflns_number_total 17323
_reflns_threshold_expression >2sigma(I)
_cod_data_source_file ic0486872si20040917_062524_19.cif
_cod_data_source_block complex29
_cod_depositor_comments
;
The following automatic conversions were performed:
'_symmetry_cell_setting' value 'Tetragonal' changed to 'tetragonal'
according to '/home/saulius/struct/CIF-dictionaries/cif_core.dic'
dictionary named 'cif_core.dic' version 2.4.1 from
2010-06-29.

'_exptl_absorpt_correction_type' value 'Multi-scan' changed
to 'multi-scan' according to
'/home/saulius/struct/CIF-dictionaries/cif_core.dic' dictionary named
'cif_core.dic' version 2.4.1 from 2010-06-29.

Automatic conversion script
Id: cif_fix_enum 1527 2010-12-29 10:47:43Z saulius 
;
_cod_original_sg_symbol_H-M 'I 41/a'
_cod_database_code 4300932

loop_
_symmetry_equiv_pos_as_xyz
'x, y, z'
'-x+1/2, -y, z+1/2'
'-y+3/4, x+1/4, z+1/4'
'y+3/4, -x+3/4, z+3/4'
'x+1/2, y+1/2, z+1/2'
'-x+1, -y+1/2, z+1'
'-y+5/4, x+3/4, z+3/4'
'y+5/4, -x+5/4, z+5/4'
'-x, -y, -z'
'x-1/2, y, -z-1/2'
'y-3/4, -x-1/4, -z-1/4'
'-y-3/4, x-3/4, -z-3/4'
'-x+1/2, -y+1/2, -z+1/2'
'x, y+1/2, -z'
'y-1/4, -x+1/4, -z+1/4'
'-y-1/4, x-1/4, -z-1/4'

loop_
_atom_site_label
_atom_site_type_symbol
_atom_site_fract_x
_atom_site_fract_y
_atom_site_fract_z
_atom_site_U_iso_or_equiv
_atom_site_adp_type
_atom_site_occupancy
_atom_site_symmetry_multiplicity
_atom_site_calc_flag
_atom_site_refinement_flags
_atom_site_disorder_assembly
_atom_site_disorder_group
Mn1A Mn 0.960528(13) 1.038458(13) 1.24359(3) 0.04033(15) Uani 1 1 d . . .
O1A O 0.95207(6) 1.08003(6) 1.28294(15) 0.0505(7) Uani 1 1 d . . .
O2A O 0.88446(6) 1.06722(5) 1.09843(14) 0.0444(6) Uani 1 1 d . . .
O3A O 0.96382(6) 0.99683(5) 1.19125(13) 0.0425(6) Uani 1 1 d . . .
N1A N 0.92608(6) 1.04409(7) 1.16690(16) 0.0358(7) Uani 1 1 d . . .
N2A N 0.92178(7) 1.01650(7) 1.11813(16) 0.0409(7) Uani 1 1 d . . .
N3A N 0.92630(8) 1.01186(8) 1.32750(17) 0.0525(8) Uani 1 1 d . . .
C1A C 0.92787(9) 1.10105(9) 1.2662(2) 0.0456(9) Uani 1 1 d . . .
C2A C 0.92556(10) 1.12919(10) 1.3113(2) 0.0601(11) Uani 1 1 d . . .
H2A H 0.9410 1.1326 1.3515 0.072 Uiso 1 1 calc R . .
C3A C 0.90144(11) 1.15199(11) 1.2990(3) 0.0725(14) Uani 1 1 d . . .
H3A H 0.9004 1.1710 1.3307 0.087 Uiso 1 1 calc R . .
C4A C 0.87868(10) 1.14781(10) 1.2415(3) 0.0624(12) Uani 1 1 d . . .
H4A H 0.8618 1.1636 1.2338 0.075 Uiso 1 1 calc R . .
C5A C 0.88070(9) 1.12055(9) 1.1951(2) 0.0502(10) Uani 1 1 d . . .
H5A H 0.8651 1.1176 1.1550 0.060 Uiso 1 1 calc R . .
C6A C 0.90546(8) 1.09686(8) 1.2059(2) 0.0401(9) Uani 1 1 d . . .
C7A C 0.90517(8) 1.06812(8) 1.1539(2) 0.0359(8) Uani 1 1 d . . .
C8A C 0.94216(9) 0.99341(9) 1.1360(2) 0.0418(9) Uani 1 1 d . . .
C9A C 0.94079(10) 0.96051(9) 1.0973(2) 0.0576(11) Uani 1 1 d . . .
H9A1 H 0.9633 0.9536 1.0831 0.069 Uiso 1 1 calc R . .
H9A2 H 0.9277 0.9622 1.0495 0.069 Uiso 1 1 calc R . .
C10A C 0.92538(12) 0.93467(10) 1.1505(3) 0.0786(15) Uani 1 1 d . . .
H10A H 0.9283 0.9127 1.1270 0.094 Uiso 1 1 calc R . .
H10B H 0.9373 0.9347 1.2003 0.094 Uiso 1 1 calc R . .
C11A C 0.88982(13) 0.94010(12) 1.1655(4) 0.100(2) Uani 1 1 d . . .
H11A H 0.8780 0.9401 1.1157 0.120 Uiso 1 1 calc R . .
H11B H 0.8870 0.9621 1.1888 0.120 Uiso 1 1 calc R . .
C12A C 0.87376(16) 0.91452(14) 1.2188(4) 0.127(2) Uani 1 1 d . . .
H12A H 0.8759 0.8925 1.1949 0.153 Uiso 1 1 calc R . .
H12B H 0.8859 0.9141 1.2683 0.153 Uiso 1 1 calc R . .
C13A C 0.83804(18) 0.9210(2) 1.2352(6) 0.215(5) Uani 1 1 d . . .
H13A H 0.8345 0.9447 1.2413 0.323 Uiso 1 1 calc R . .
H13B H 0.8316 0.9096 1.2826 0.323 Uiso 1 1 calc R . .
H13C H 0.8247 0.9129 1.1922 0.323 Uiso 1 1 calc R . .
C14A C 0.89664(10) 1.02237(11) 1.3459(2) 0.0643(12) Uani 1 1 d . . .
H14A H 0.8901 1.0436 1.3292 0.077 Uiso 1 1 calc R . .
C15A C 0.87502(12) 1.00408(14) 1.3880(3) 0.0907(17) Uani 1 1 d . . .
H15A H 0.8543 1.0131 1.4015 0.109 Uiso 1 1 calc R . .
C16A C 0.88285(13) 0.97284(15) 1.4109(3) 0.0975(18) Uani 1 1 d . . .
C17A C 0.91404(14) 0.96232(13) 1.3929(3) 0.0944(18) Uani 1 1 d . . .
H17A H 0.9213 0.9412 1.4094 0.113 Uiso 1 1 calc R . .
C18A C 0.93468(12) 0.98202(12) 1.3514(3) 0.0757(14) Uani 1 1 d . . .
H18A H 0.9560 0.9740 1.3391 0.091 Uiso 1 1 calc R . .
C19A C 0.85966(15) 0.95033(17) 1.4563(4) 0.136(3) Uani 1 1 d . . .
H19A H 0.8367 0.9541 1.4393 0.163 Uiso 1 1 calc R . .
H19B H 0.8653 0.9271 1.4459 0.163 Uiso 1 1 calc R . .
Mn1B Mn 0.886128(13) 1.029786(13) 1.02532(3) 0.04063(15) Uani 1 1 d . . .
O1B O 0.85053(6) 1.00778(6) 1.06694(14) 0.0469(6) Uani 1 1 d . . .
O2B O 0.88093(5) 0.95125(6) 0.87281(14) 0.0452(6) Uani 1 1 d . . .
O3B O 0.92333(6) 1.04758(5) 0.96988(14) 0.0456(6) Uani 1 1 d . . .
N1B N 0.89275(7) 0.99491(7) 0.95078(16) 0.0389(7) Uani 1 1 d . . .
N2B N 0.92090(7) 0.99903(7) 0.90398(17) 0.0417(7) Uani 1 1 d . . .
N3B N 0.85285(8) 1.05710(8) 0.94063(18) 0.0524(8) Uani 1 1 d . . .
C1B C 0.83311(9) 0.98336(9) 1.0366(2) 0.0433(9) Uani 1 1 d . . .
C2B C 0.80292(9) 0.97610(10) 1.0718(2) 0.0566(11) Uani 1 1 d . . .
H2B H 0.7961 0.9884 1.1155 0.068 Uiso 1 1 calc R . .
C3B C 0.78292(10) 0.95149(11) 1.0440(3) 0.0665(12) Uani 1 1 d . . .
H3B H 0.7625 0.9472 1.0685 0.080 Uiso 1 1 calc R . .
C4B C 0.79223(9) 0.93290(9) 0.9809(2) 0.0495(10) Uani 1 1 d . . .
H4B H 0.7785 0.9158 0.9622 0.059 Uiso 1 1 calc R . .
C5B C 0.82141(8) 0.93962(9) 0.9463(2) 0.0436(9) Uani 1 1 d . . .
H5B H 0.8279 0.9267 0.9032 0.052 Uiso 1 1 calc R . .
C6B C 0.84227(8) 0.96476(8) 0.9716(2) 0.0392(8) Uani 1 1 d . . .
C7B C 0.87339(8) 0.97012(8) 0.9292(2) 0.0392(8) Uani 1 1 d . . .
C8B C 0.93451(9) 1.02713(9) 0.9179(2) 0.0420(9) Uani 1 1 d . . .
C9B C 0.96346(10) 1.03824(10) 0.8728(3) 0.0622(12) Uani 1 1 d . . .
H9B1 H 0.9731 1.0193 0.8452 0.075 Uiso 1 1 calc R . .
H9B2 H 0.9803 1.0471 0.9084 0.075 Uiso 1 1 calc R . .
C10B C 0.95356(13) 1.06534(13) 0.8134(3) 0.0993(18) Uani 1 1 d . . .
H10C H 0.9381 1.0560 0.7753 0.119 Uiso 1 1 calc R . .
H10D H 0.9423 1.0835 0.8405 0.119 Uiso 1 1 calc R . .
C11B C 0.98374(19) 1.0786(2) 0.7720(5) 0.170(4) Uani 1 1 d . . .
H11C H 0.9964 1.0919 0.8095 0.204 Uiso 1 1 calc R . .
H11D H 0.9977 1.0596 0.7580 0.204 Uiso 1 1 calc R . .
C14B C 0.82892(9) 1.07709(9) 0.9627(2) 0.0537(10) Uani 1 1 d . . .
H14B H 0.8253 1.0798 1.0164 0.064 Uiso 1 1 calc R . .
C12B C 0.9799(3) 1.0954(3) 0.7134(7) 0.269(7) Uani 1 1 d . . .
H12C H 0.9673 1.1154 0.7271 0.323 Uiso 1 1 calc R . .
H12D H 0.9666 1.0827 0.6759 0.323 Uiso 1 1 calc R . .
C15B C 0.80926(12) 1.09393(11) 0.9135(3) 0.0737(14) Uani 1 1 d . . .
H15B H 0.7919 1.1073 0.9326 0.088 Uiso 1 1 calc R . .
C13B C 1.0142(2) 1.1065(3) 0.6721(7) 0.291(7) Uani 1 1 d . . .
H13D H 1.0266 1.1207 0.7071 0.436 Uiso 1 1 calc R . .
H13E H 1.0093 1.1184 0.6244 0.436 Uiso 1 1 calc R . .
H13F H 1.0273 1.0869 0.6600 0.436 Uiso 1 1 calc R . .
C16B C 0.81474(15) 1.09146(15) 0.8362(3) 0.110(2) Uani 1 1 d . . .
C17B C 0.83916(14) 1.07038(15) 0.8114(3) 0.119(2) Uani 1 1 d . . .
H17B H 0.8432 1.0675 0.7579 0.143 Uiso 1 1 calc R . .
C18B C 0.85744(12) 1.05385(12) 0.8644(3) 0.0809(15) Uani 1 1 d . . .
H18B H 0.8742 1.0394 0.8467 0.097 Uiso 1 1 calc R . .
C19B C 0.79382(19) 1.1121(2) 0.7803(3) 0.186(5) Uani 1 1 d . . .
H19C H 0.7705 1.1062 0.7889 0.224 Uiso 1 1 calc R . .
H19D H 0.7964 1.1355 0.7949 0.224 Uiso 1 1 calc R . .
Mn1C Mn 0.922465(13) 0.958555(13) 0.81646(3) 0.04259(16) Uani 1 1 d . . .
O1C O 0.90464(6) 0.98632(6) 0.74184(15) 0.0535(7) Uani 1 1 d . . .
O2C O 1.00478(6) 0.97447(6) 0.68126(13) 0.0478(6) Uani 1 1 d . . .
O3C O 0.94778(6) 0.93177(5) 0.88671(14) 0.0438(6) Uani 1 1 d . . .
O4C O 0.91026(6) 0.91390(7) 0.74685(16) 0.0611(8) Uani 1 1 d . . .
N1C N 0.96554(6) 0.96288(7) 0.76955(17) 0.0396(7) Uani 1 1 d . . .
N2C N 0.99100(7) 0.94738(7) 0.81133(17) 0.0390(7) Uani 1 1 d . . .
N3C N 0.89903(10) 0.85971(10) 0.7363(3) 0.0929(15) Uani 1 1 d . . .
C1C C 0.91833(10) 0.99950(10) 0.6798(2) 0.0521(10) Uani 1 1 d . . .
C2C C 0.89864(10) 1.02018(11) 0.6342(3) 0.0648(12) Uani 1 1 d . . .
H2C H 0.8767 1.0247 0.6496 0.078 Uiso 1 1 calc R . .
C3C C 0.91055(14) 1.03378(13) 0.5682(3) 0.0856(16) Uani 1 1 d . . .
H3C H 0.8967 1.0478 0.5386 0.103 Uiso 1 1 calc R . .
C4C C 0.94250(13) 1.02769(13) 0.5429(3) 0.0843(15) Uani 1 1 d . . .
H4C H 0.9503 1.0365 0.4956 0.101 Uiso 1 1 calc R . .
C5C C 0.96259(11) 1.00838(11) 0.5887(3) 0.0689(13) Uani 1 1 d . . .
H5C H 0.9847 1.0046 0.5730 0.083 Uiso 1 1 calc R . .
C6C C 0.95148(10) 0.99431(9) 0.6571(2) 0.0488(10) Uani 1 1 d . . .
C7C C 0.97492(9) 0.97626(9) 0.7043(2) 0.0423(9) Uani 1 1 d . . .
C8C C 0.97915(9) 0.93234(8) 0.8710(2) 0.0405(9) Uani 1 1 d . . .
C9C C 1.00188(9) 0.91485(9) 0.9258(2) 0.0534(10) Uani 1 1 d . . .
H9C1 H 1.0002 0.9252 0.9772 0.064 Uiso 1 1 calc R . .
H9C2 H 1.0248 0.9175 0.9076 0.064 Uiso 1 1 calc R . .
C10C C 0.99415(10) 0.87850(11) 0.9331(3) 0.0786(15) Uani 1 1 d . . .
H10E H 0.9709 0.8759 0.9484 0.094 Uiso 1 1 calc R . .
H10F H 1.0080 0.8689 0.9744 0.094 Uiso 1 1 calc R . .
C11C C 1.00008(13) 0.85978(11) 0.8588(4) 0.0937(17) Uani 1 1 d . . .
H11E H 0.9855 0.8687 0.8183 0.112 Uiso 1 1 calc R . .
H11F H 1.0231 0.8634 0.8421 0.112 Uiso 1 1 calc R . .
C12C C 0.99411(17) 0.82344(14) 0.8661(5) 0.143(3) Uani 1 1 d . . .
H12E H 1.0093 0.8142 0.9051 0.172 Uiso 1 1 calc R . .
H12F H 0.9714 0.8197 0.8844 0.172 Uiso 1 1 calc R . .
C13C C 0.9990(2) 0.80568(16) 0.7911(6) 0.196(4) Uani 1 1 d . . .
H13G H 0.9909 0.7831 0.7959 0.295 Uiso 1 1 calc R . .
H13H H 1.0225 0.8053 0.7783 0.295 Uiso 1 1 calc R . .
H13I H 0.9868 0.8170 0.7503 0.295 Uiso 1 1 calc R . .
C14C C 0.90972(11) 0.88647(12) 0.7728(3) 0.0726(14) Uani 1 1 d . . .
H14C H 0.9176 0.8836 0.8239 0.087 Uiso 1 1 calc R . .
C15C C 0.88686(15) 0.86145(16) 0.6601(4) 0.133(3) Uani 1 1 d . . .
H15C H 0.8642 0.8533 0.6588 0.199 Uiso 1 1 calc R . .
H15D H 0.9006 0.8479 0.6262 0.199 Uiso 1 1 calc R . .
H15E H 0.8874 0.8843 0.6424 0.199 Uiso 1 1 calc R . .
C16C C 0.89829(17) 0.82794(13) 0.7727(5) 0.158(3) Uani 1 1 d . . .
H16A H 0.9144 0.8135 0.7481 0.236 Uiso 1 1 calc R . .
H16B H 0.8763 0.8184 0.7674 0.236 Uiso 1 1 calc R . .
H16C H 0.9037 0.8303 0.8275 0.236 Uiso 1 1 calc R . .

loop_
_atom_site_aniso_label
_atom_site_aniso_U_11
_atom_site_aniso_U_22
_atom_site_aniso_U_33
_atom_site_aniso_U_23
_atom_site_aniso_U_13
_atom_site_aniso_U_12
Mn1A 0.0368(3) 0.0461(3) 0.0382(3) -0.0025(3) 0.0012(2) -0.0010(3)
O1A 0.0442(15) 0.0537(16) 0.0536(17) -0.0171(13) -0.0018(13) 0.0003(13)
O2A 0.0459(15) 0.0391(14) 0.0484(16) -0.0049(12) -0.0035(13) 0.0061(12)
O3A 0.0439(14) 0.0442(14) 0.0393(15) 0.0003(11) -0.0035(12) 0.0058(11)
N1A 0.0352(16) 0.0348(16) 0.0375(17) -0.0030(13) 0.0007(13) -0.0042(13)
N2A 0.0389(17) 0.0394(17) 0.0443(19) -0.0056(14) -0.0063(14) 0.0057(14)
N3A 0.048(2) 0.066(2) 0.043(2) 0.0076(17) 0.0095(16) 0.0004(18)
C1A 0.036(2) 0.046(2) 0.055(3) -0.0132(19) 0.0110(18) -0.0074(18)
C2A 0.055(3) 0.060(3) 0.065(3) -0.027(2) 0.000(2) -0.001(2)
C3A 0.069(3) 0.062(3) 0.086(4) -0.037(3) 0.000(3) 0.002(3)
C4A 0.061(3) 0.044(2) 0.083(3) -0.016(2) -0.003(2) 0.002(2)
C5A 0.046(2) 0.040(2) 0.065(3) -0.008(2) -0.002(2) -0.0041(18)
C6A 0.038(2) 0.035(2) 0.046(2) -0.0062(17) 0.0068(17) -0.0051(16)
C7A 0.036(2) 0.0332(19) 0.038(2) 0.0040(16) 0.0066(17) -0.0033(16)
C8A 0.042(2) 0.046(2) 0.037(2) -0.0012(17) -0.0012(17) 0.0008(18)
C9A 0.061(3) 0.045(2) 0.067(3) -0.013(2) -0.026(2) 0.015(2)
C10A 0.102(4) 0.037(2) 0.097(4) -0.001(2) -0.051(3) 0.000(2)
C11A 0.081(4) 0.070(3) 0.149(5) 0.039(3) -0.048(4) -0.024(3)
C12A 0.118(5) 0.093(4) 0.171(7) 0.052(4) -0.044(5) -0.048(4)
C13A 0.108(6) 0.226(9) 0.312(12) 0.157(9) -0.042(7) -0.082(6)
C14A 0.056(3) 0.079(3) 0.058(3) 0.016(2) 0.015(2) 0.005(2)
C15A 0.055(3) 0.113(4) 0.104(4) 0.040(4) 0.022(3) 0.005(3)
C16A 0.074(4) 0.112(5) 0.107(5) 0.045(4) 0.032(3) -0.005(3)
C17A 0.095(4) 0.090(4) 0.098(4) 0.043(3) 0.033(3) 0.004(3)
C18A 0.063(3) 0.081(3) 0.083(4) 0.013(3) 0.019(3) 0.000(3)
C19A 0.101(5) 0.150(6) 0.155(7) 0.082(6) 0.035(5) -0.019(4)
Mn1B 0.0414(3) 0.0381(3) 0.0424(3) -0.0030(3) -0.0037(3) 0.0031(3)
O1B 0.0455(15) 0.0494(15) 0.0460(16) -0.0086(12) -0.0015(12) -0.0030(12)
O2B 0.0377(14) 0.0445(15) 0.0534(17) -0.0131(13) 0.0042(12) -0.0038(11)
O3B 0.0484(15) 0.0379(14) 0.0505(16) -0.0047(12) 0.0034(12) -0.0013(12)
N1B 0.0326(16) 0.0394(17) 0.0448(18) 0.0027(14) -0.0001(14) 0.0044(13)
N2B 0.0354(17) 0.0385(17) 0.051(2) -0.0045(14) -0.0016(14) 0.0002(14)
N3B 0.061(2) 0.052(2) 0.044(2) -0.0040(16) -0.0064(17) 0.0183(17)
C1B 0.043(2) 0.048(2) 0.039(2) 0.0017(18) -0.0044(17) -0.0012(18)
C2B 0.047(2) 0.071(3) 0.051(3) -0.020(2) 0.009(2) -0.009(2)
C3B 0.048(3) 0.085(3) 0.066(3) -0.014(3) 0.012(2) -0.017(2)
C4B 0.043(2) 0.054(2) 0.051(3) -0.006(2) 0.0005(19) -0.0113(19)
C5B 0.041(2) 0.046(2) 0.045(2) -0.0054(18) -0.0063(18) 0.0034(18)
C6B 0.0326(19) 0.043(2) 0.042(2) 0.0003(17) -0.0054(16) 0.0036(16)
C7B 0.034(2) 0.038(2) 0.046(2) 0.0013(18) -0.0101(17) 0.0020(16)
C8B 0.040(2) 0.036(2) 0.050(2) -0.0014(18) -0.0028(18) 0.0019(17)
C9B 0.053(3) 0.055(3) 0.079(3) -0.019(2) 0.017(2) -0.010(2)
C10B 0.101(4) 0.091(4) 0.105(4) 0.013(4) 0.046(4) -0.011(3)
C11B 0.134(6) 0.207(9) 0.169(8) 0.114(7) 0.018(6) -0.029(6)
C14B 0.057(3) 0.053(2) 0.051(3) 0.000(2) -0.005(2) 0.014(2)
C12B 0.217(12) 0.373(19) 0.217(12) 0.112(13) 0.018(10) -0.070(12)
C15B 0.088(3) 0.079(3) 0.055(3) -0.003(2) -0.006(3) 0.044(3)
C13B 0.168(9) 0.336(14) 0.368(16) 0.198(13) 0.122(10) -0.019(9)
C16B 0.143(5) 0.133(5) 0.055(4) 0.013(3) -0.006(3) 0.089(4)
C17B 0.147(5) 0.168(6) 0.042(3) 0.012(3) -0.004(3) 0.110(5)
C18B 0.096(4) 0.094(4) 0.053(3) -0.003(3) 0.003(3) 0.046(3)
C19B 0.228(9) 0.284(10) 0.047(4) 0.018(5) 0.010(5) 0.195(8)
Mn1C 0.0360(3) 0.0425(3) 0.0493(4) -0.0070(3) 0.0000(3) -0.0012(3)
O1C 0.0389(14) 0.0621(17) 0.0593(18) 0.0031(14) -0.0063(13) 0.0010(13)
O2C 0.0424(15) 0.0653(17) 0.0358(14) 0.0046(13) 0.0016(12) 0.0009(13)
O3C 0.0358(14) 0.0428(14) 0.0526(16) 0.0000(12) 0.0082(12) -0.0033(11)
O4C 0.0538(17) 0.0545(18) 0.075(2) -0.0179(16) 0.0039(15) -0.0101(15)
N1C 0.0336(16) 0.0437(17) 0.0416(19) -0.0020(15) -0.0036(14) 0.0008(13)
N2C 0.0351(16) 0.0396(16) 0.0422(18) 0.0027(14) -0.0007(14) -0.0013(13)
N3C 0.084(3) 0.069(3) 0.126(4) -0.046(3) 0.028(3) -0.022(2)
C1C 0.052(3) 0.052(2) 0.052(3) -0.004(2) -0.010(2) -0.004(2)
C2C 0.049(3) 0.071(3) 0.075(3) 0.011(3) -0.008(2) 0.003(2)
C3C 0.082(4) 0.090(4) 0.085(4) 0.021(3) -0.031(3) 0.009(3)
C4C 0.087(4) 0.105(4) 0.061(3) 0.032(3) -0.012(3) -0.003(3)
C5C 0.060(3) 0.090(3) 0.056(3) 0.008(3) -0.009(2) -0.002(3)
C6C 0.053(3) 0.049(2) 0.045(2) -0.0011(19) -0.008(2) -0.0091(19)
C7C 0.044(2) 0.045(2) 0.038(2) -0.0040(17) -0.0032(18) -0.0021(18)
C8C 0.043(2) 0.037(2) 0.042(2) -0.0054(17) 0.0029(18) 0.0008(17)
C9C 0.041(2) 0.064(3) 0.055(3) 0.010(2) 0.0040(19) 0.003(2)
C10C 0.048(3) 0.070(3) 0.118(4) 0.042(3) 0.015(3) 0.013(2)
C11C 0.084(4) 0.058(3) 0.139(5) -0.001(3) 0.007(4) 0.005(3)
C12C 0.127(6) 0.060(4) 0.243(10) 0.009(5) 0.000(6) -0.001(4)
C13C 0.199(9) 0.076(5) 0.315(13) -0.059(7) -0.002(9) 0.011(5)
C14C 0.069(3) 0.062(3) 0.087(4) -0.024(3) 0.014(3) -0.013(3)
C15C 0.101(5) 0.123(5) 0.175(7) -0.093(5) -0.011(5) -0.009(4)
C16C 0.180(7) 0.054(4) 0.238(8) -0.044(5) 0.092(6) -0.051(4)

loop_
_atom_type_symbol
_atom_type_description
_atom_type_scat_dispersion_real
_atom_type_scat_dispersion_imag
_atom_type_scat_source
C C 0.0033 0.0016 'International Tables Vol C Tables 4.2.6.8 and 6.1.1.4'
H H 0.0000 0.0000 'International Tables Vol C Tables 4.2.6.8 and 6.1.1.4'
N N 0.0061 0.0033 'International Tables Vol C Tables 4.2.6.8 and 6.1.1.4'
O O 0.0106 0.0060 'International Tables Vol C Tables 4.2.6.8 and 6.1.1.4'
Mn Mn 0.3368 0.7283 'International Tables Vol C Tables 4.2.6.8 and 6.1.1.4'

loop_
_geom_angle_atom_site_label_1
_geom_angle_atom_site_label_2
_geom_angle_atom_site_label_3
_geom_angle
_geom_angle_site_symmetry_1
_geom_angle_site_symmetry_3
_geom_angle_publ_flag
O1A Mn1A O3A 170.90(11) . . ?
O1A Mn1A N1A 90.63(11) . . ?
O3A Mn1A N1A 80.28(11) . . ?
O1A Mn1A O2C 97.52(11) . 9_777 ?
O3A Mn1A O2C 91.57(10) . 9_777 ?
N1A Mn1A O2C 171.43(11) . 9_777 ?
O1A Mn1A N2C 94.85(11) . 9_777 ?
O3A Mn1A N2C 87.97(10) . 9_777 ?
N1A Mn1A N2C 108.01(11) . 9_777 ?
O2C Mn1A N2C 74.09(10) 9_777 9_777 ?
O1A Mn1A N3A 94.81(12) . . ?
O3A Mn1A N3A 85.80(11) . . ?
N1A Mn1A N3A 93.03(12) . . ?
O2C Mn1A N3A 83.66(11) 9_777 . ?
N2C Mn1A N3A 156.70(11) 9_777 . ?
C1A O1A Mn1A 129.8(2) . . ?
C7A O2A Mn1B 118.7(2) . . ?
C8A O3A Mn1A 113.1(2) . . ?
C7A N1A N2A 114.0(3) . . ?
C7A N1A Mn1A 132.1(2) . . ?
N2A N1A Mn1A 113.8(2) . . ?
C8A N2A N1A 110.7(3) . . ?
C8A N2A Mn1B 140.0(2) . . ?
N1A N2A Mn1B 108.62(19) . . ?
C14A N3A C18A 117.1(4) . . ?
C14A N3A Mn1A 123.9(3) . . ?
C18A N3A Mn1A 118.4(3) . . ?
O1A C1A C2A 117.0(4) . . ?
O1A C1A C6A 124.4(3) . . ?
C2A C1A C6A 118.5(4) . . ?
C3A C2A C1A 121.3(4) . . ?
C2A C3A C4A 120.9(4) . . ?
C3A C4A C5A 119.1(4) . . ?
C4A C5A C6A 121.2(4) . . ?
C1A C6A C5A 118.9(3) . . ?
C1A C6A C7A 124.0(3) . . ?
C5A C6A C7A 117.1(3) . . ?
O2A C7A N1A 122.2(3) . . ?
O2A C7A C6A 119.2(3) . . ?
N1A C7A C6A 118.6(3) . . ?
N2A C8A O3A 122.1(3) . . ?
N2A C8A C9A 121.2(3) . . ?
O3A C8A C9A 116.6(3) . . ?
C8A C9A C10A 111.0(3) . . ?
C11A C10A C9A 113.7(4) . . ?
C10A C11A C12A 114.7(4) . . ?
C13A C12A C11A 113.9(5) . . ?
N3A C14A C15A 122.9(4) . . ?
C14A C15A C16A 120.8(5) . . ?
C15A C16A C17A 115.9(5) . . ?
C15A C16A C19A 124.1(5) . . ?
C17A C16A C19A 119.9(5) . . ?
C18A C17A C16A 120.3(5) . . ?
N3A C18A C17A 122.9(5) . . ?
C19B C19A C16A 110.5(6) 4_465 . ?
O1B Mn1B O3B 171.21(11) . . ?
O1B Mn1B N1B 90.87(11) . . ?
O3B Mn1B N1B 80.39(11) . . ?
O1B Mn1B O2A 95.45(10) . . ?
O3B Mn1B O2A 93.31(10) . . ?
N1B Mn1B O2A 173.46(11) . . ?
O1B Mn1B N2A 96.30(11) . . ?
O3B Mn1B N2A 86.63(10) . . ?
N1B Mn1B N2A 102.35(11) . . ?
O2A Mn1B N2A 75.32(10) . . ?
O1B Mn1B N3B 91.30(11) . . ?
O3B Mn1B N3B 87.80(11) . . ?
N1B Mn1B N3B 90.51(11) . . ?
O2A Mn1B N3B 91.03(11) . . ?
N2A Mn1B N3B 164.91(11) . . ?
C1B O1B Mn1B 128.6(2) . . ?
C7B O2B Mn1C 119.5(2) . . ?
C8B O3B Mn1B 112.1(2) . . ?
C7B N1B N2B 114.0(3) . . ?
C7B N1B Mn1B 131.2(2) . . ?
N2B N1B Mn1B 114.2(2) . . ?
C8B N2B N1B 110.1(3) . . ?
C8B N2B Mn1C 139.8(3) . . ?
N1B N2B Mn1C 108.99(19) . . ?
C14B N3B C18B 116.6(3) . . ?
C14B N3B Mn1B 123.2(3) . . ?
C18B N3B Mn1B 120.2(3) . . ?
O1B C1B C2B 116.8(3) . . ?
O1B C1B C6B 125.3(3) . . ?
C2B C1B C6B 117.8(3) . . ?
C3B C2B C1B 121.2(4) . . ?
C2B C3B C4B 120.8(4) . . ?
C5B C4B C3B 118.6(4) . . ?
C4B C5B C6B 122.6(4) . . ?
C5B C6B C1B 118.9(3) . . ?
C5B C6B C7B 118.1(3) . . ?
C1B C6B C7B 123.0(3) . . ?
O2B C7B N1B 121.8(3) . . ?
O2B C7B C6B 119.7(3) . . ?
N1B C7B C6B 118.5(3) . . ?
N2B C8B O3B 122.8(3) . . ?
N2B C8B C9B 120.7(3) . . ?
O3B C8B C9B 116.4(3) . . ?
C8B C9B C10B 111.0(4) . . ?
C11B C10B C9B 110.7(5) . . ?
C12B C11B C10B 118.9(9) . . ?
N3B C14B C15B 124.2(4) . . ?
C11B C12B C13B 113.9(10) . . ?
C14B C15B C16B 119.1(4) . . ?
C15B C16B C17B 118.0(4) . . ?
C15B C16B C19B 119.3(5) . . ?
C17B C16B C19B 122.7(5) . . ?
C18B C17B C16B 119.3(5) . . ?
N3B C18B C17B 122.8(4) . . ?
C19A C19B C16B 118.5(5) 3_654 . ?
O1C Mn1C O3C 170.65(11) . . ?
O1C Mn1C N1C 90.27(12) . . ?
O3C Mn1C N1C 80.48(11) . . ?
O1C Mn1C O2B 95.87(11) . . ?
O3C Mn1C O2B 93.37(10) . . ?
N1C Mn1C O2B 173.85(11) . . ?
O1C Mn1C O4C 91.74(11) . . ?
O3C Mn1C O4C 90.07(10) . . ?
N1C Mn1C O4C 92.72(11) . . ?
O2B Mn1C O4C 87.45(10) . . ?
O1C Mn1C N2B 90.85(11) . . ?
O3C Mn1C N2B 90.10(10) . . ?
N1C Mn1C N2B 104.09(11) . . ?
O2B Mn1C N2B 75.55(10) . . ?
O4C Mn1C N2B 162.98(10) . . ?
C1C O1C Mn1C 130.2(2) . . ?
C7C O2C Mn1A 118.8(2) . 9_777 ?
C8C O3C Mn1C 112.3(2) . . ?
C14C O4C Mn1C 123.7(3) . . ?
C7C N1C N2C 114.5(3) . . ?
C7C N1C Mn1C 131.5(2) . . ?
N2C N1C Mn1C 114.0(2) . . ?
C8C N2C N1C 110.4(3) . . ?
C8C N2C Mn1A 141.3(2) . 9_777 ?
N1C N2C Mn1A 107.98(19) . 9_777 ?
C14C N3C C15C 121.2(5) . . ?
C14C N3C C16C 122.1(6) . . ?
C15C N3C C16C 116.7(5) . . ?
O1C C1C C2C 117.4(4) . . ?
O1C C1C C6C 124.3(4) . . ?
C2C C1C C6C 118.2(4) . . ?
C3C C2C C1C 121.0(4) . . ?
C2C C3C C4C 121.6(5) . . ?
C5C C4C C3C 118.0(5) . . ?
C4C C5C C6C 122.1(4) . . ?
C5C C6C C1C 118.9(4) . . ?
C5C C6C C7C 118.3(4) . . ?
C1C C6C C7C 122.7(4) . . ?
O2C C7C N1C 121.4(3) . . ?
O2C C7C C6C 118.3(3) . . ?
N1C C7C C6C 120.2(3) . . ?
N2C C8C O3C 122.6(3) . . ?
N2C C8C C9C 120.0(3) . . ?
O3C C8C C9C 117.4(3) . . ?
C8C C9C C10C 112.7(3) . . ?
C9C C10C C11C 112.7(4) . . ?
C12C C11C C10C 113.3(5) . . ?
C13C C12C C11C 112.2(7) . . ?
O4C C14C N3C 125.8(5) . . ?

loop_
_geom_bond_atom_site_label_1
_geom_bond_atom_site_label_2
_geom_bond_distance
_geom_bond_site_symmetry_2
_geom_bond_publ_flag
Mn1A O1A 1.855(2) . ?
Mn1A O3A 1.926(2) . ?
Mn1A N1A 1.946(3) . ?
Mn1A O2C 1.992(2) 9_777 ?
Mn1A N2C 2.264(3) 9_777 ?
Mn1A N3A 2.286(3) . ?
O1A C1A 1.336(4) . ?
O2A C7A 1.280(4) . ?
O2A Mn1B 1.983(2) . ?
O3A C8A 1.309(4) . ?
N1A C7A 1.315(4) . ?
N1A N2A 1.416(4) . ?
N2A C8A 1.290(4) . ?
N2A Mn1B 2.233(3) . ?
N3A C14A 1.319(5) . ?
N3A C18A 1.327(5) . ?
C1A C2A 1.390(5) . ?
C1A C6A 1.398(5) . ?
C2A C3A 1.367(6) . ?
C3A C4A 1.372(6) . ?
C4A C5A 1.372(5) . ?
C5A C6A 1.406(5) . ?
C6A C7A 1.477(5) . ?
C8A C9A 1.498(5) . ?
C9A C10A 1.532(6) . ?
C10A C11A 1.486(7) . ?
C11A C12A 1.537(7) . ?
C12A C13A 1.503(9) . ?
C14A C15A 1.363(6) . ?
C15A C16A 1.369(7) . ?
C16A C17A 1.375(7) . ?
C16A C19A 1.532(7) . ?
C17A C18A 1.365(6) . ?
C19A C19B 1.310(8) 4_465 ?
Mn1B O1B 1.849(2) . ?
Mn1B O3B 1.933(2) . ?
Mn1B N1B 1.938(3) . ?
Mn1B N3B 2.286(3) . ?
O1B C1B 1.329(4) . ?
O2B C7B 1.281(4) . ?
O2B Mn1C 1.974(2) . ?
O3B C8B 1.308(4) . ?
N1B C7B 1.333(4) . ?
N1B N2B 1.413(4) . ?
N2B C8B 1.292(4) . ?
N2B Mn1C 2.240(3) . ?
N3B C14B 1.325(4) . ?
N3B C18B 1.342(5) . ?
C1B C2B 1.403(5) . ?
C1B C6B 1.408(5) . ?
C2B C3B 1.377(5) . ?
C3B C4B 1.383(5) . ?
C4B C5B 1.358(5) . ?
C5B C6B 1.399(5) . ?
C6B C7B 1.480(5) . ?
C8B C9B 1.484(5) . ?
C9B C10B 1.562(6) . ?
C10B C11B 1.521(8) . ?
C11B C12B 1.236(11) . ?
C14B C15B 1.355(5) . ?
C12B C13B 1.632(11) . ?
C15B C16B 1.363(6) . ?
C16B C17B 1.381(6) . ?
C16B C19B 1.539(7) . ?
C17B C18B 1.360(6) . ?
C19B C19A 1.310(8) 3_654 ?
Mn1C O1C 1.865(3) . ?
Mn1C O3C 1.932(2) . ?
Mn1C N1C 1.940(3) . ?
Mn1C O4C 2.237(3) . ?
O1C C1C 1.325(4) . ?
O2C C7C 1.280(4) . ?
O2C Mn1A 1.992(2) 9_777 ?
O3C C8C 1.305(4) . ?
O4C C14C 1.204(5) . ?
N1C C7C 1.312(4) . ?
N1C N2C 1.412(4) . ?
N2C C8C 1.295(4) . ?
N2C Mn1A 2.264(3) 9_777 ?
N3C C14C 1.332(5) . ?
N3C C15C 1.414(7) . ?
N3C C16C 1.439(7) . ?
C1C C2C 1.406(5) . ?
C1C C6C 1.420(5) . ?
C2C C3C 1.361(6) . ?
C3C C4C 1.394(7) . ?
C4C C5C 1.385(6) . ?
C5C C6C 1.393(5) . ?
C6C C7C 1.455(5) . ?
C8C C9C 1.505(5) . ?
C9C C10C 1.517(5) . ?
C10C C11C 1.516(7) . ?
C11C C12C 1.503(7) . ?
C12C C13C 1.502(10) . ?
